data_4113062
loop_
_publ_author_name
'Manuel Alcarazo'
'Stephen J. Roseblade'
'Emma Alonso'
'Rosario Fern\'andez'
'Eleuterio Alvarez'
'Fernando J. Lahoz'
'Jos\'e M. Lassaletta'

_publ_contact_author_address
;
  Dr. Jose M. Lassaletta
 Instituto de Investigaciones Quimicas, C.S.I.C-Universidad de Sevilla,
 Avd. Americo Vespucio, s/n., Isla de la Cartuja, 41092 Sevilla,  Spain
;
_publ_contact_author_email jmlassa@iiq.csic.es
_publ_contact_author_fax '+34 954 460565'
_publ_contact_author_name 'Dr. Jose M. Lassaletta'
_publ_contact_author_phone '+34 954 489560'
_publ_section_title
;
 1,3-Bis(N,N-dialkylamino)imidazolin-2-ylidenes: Synthesis and Reactivity
 of a New Family of Stable N-Heterocyclic Carbenes
;
_journal_name_full 'Journal of the American Chemical Society'
_journal_page_first 13242
_journal_page_last 13243
_journal_paper_doi 10.1021/ja0471119
_journal_volume 126
_journal_year 2004
_chemical_absolute_configuration rmad
_chemical_formula_moiety 'C15 H29 N4 1+, P F6 1-'
_chemical_formula_sum 'C15 H29 F6 N4 P'
_chemical_formula_weight 410.39
_chemical_name_systematic
; 
 ? 
;
_space_group_IT_number 4
_symmetry_cell_setting monoclinic
_symmetry_space_group_name_Hall 'P 2yb'
_symmetry_space_group_name_H-M 'P 1 21 1'
_atom_sites_solution_hydrogens geom
_atom_sites_solution_primary direct
_atom_sites_solution_secondary difmap
_audit_creation_method SHELXL-97
_cell_angle_alpha 90.00
_cell_angle_beta 107.8350(10)
_cell_angle_gamma 90.00
_cell_formula_units_Z 2
_cell_length_a 8.0332(2)
_cell_length_b 13.2741(3)
_cell_length_c 9.5148(2)
_cell_measurement_reflns_used 8697
_cell_measurement_temperature 100(2)
_cell_measurement_theta_max 30.49
_cell_measurement_theta_min 2.66
_cell_volume 965.84(4)
_computing_cell_refinement 'SAINT+ v. 7.06 a (Bruker AXS, 2003)'
_computing_data_collection 'APEX-W2K-NT v. 1.0 (Bruker AXS, 2004)'
_computing_data_reduction 'SAINT+ v. 7.06 a (Bruker AXS, 2001)'
_computing_molecular_graphics 'XP, SHELXTL v. 6.10 (Bruker, 2000)'
_computing_publication_material 'XCIF, SHELXTL v. 6.12 (Bruker, 2001)'
_computing_structure_refinement 'SHELXL-97 (Sheldrick, 1997)'
_computing_structure_solution 'SHELXS-97 (Sheldrick, 1990)'
_diffrn_ambient_temperature 100(2)
_diffrn_detector_area_resol_mean 8.26
_diffrn_measured_fraction_theta_full 0.999
_diffrn_measured_fraction_theta_max 0.999
_diffrn_measurement_device_type 'Bruker-Nonius X8kappa APEX II CCD system'
_diffrn_measurement_method '\w rotations with narrow frames'
_diffrn_radiation_monochromator graphite
_diffrn_radiation_source 'fine-focus sealed tube'
_diffrn_radiation_type MoK\a
_diffrn_radiation_wavelength 0.71073
_diffrn_reflns_av_R_equivalents 0.0189
_diffrn_reflns_av_sigmaI/netI 0.0216
_diffrn_reflns_limit_h_max 11
_diffrn_reflns_limit_h_min -11
_diffrn_reflns_limit_k_max 18
_diffrn_reflns_limit_k_min -18
_diffrn_reflns_limit_l_max 13
_diffrn_reflns_limit_l_min -13
_diffrn_reflns_number 12942
_diffrn_reflns_theta_full 30.54
_diffrn_reflns_theta_max 30.54
_diffrn_reflns_theta_min 2.25
_diffrn_standards_number 'no decay'
_exptl_absorpt_coefficient_mu 0.205
_exptl_absorpt_correction_T_max 0.9622
_exptl_absorpt_correction_T_min 0.9393
_exptl_absorpt_correction_type multi-scan
_exptl_absorpt_process_details
; SADABS: Area-Detector Absorption Correction. Bruker-AXS
  within v. 7.06 a (Bruker AXS, 2003).
;
_exptl_crystal_colour colourless
_exptl_crystal_density_diffrn 1.411
_exptl_crystal_description prism
_exptl_crystal_F_000 432
_exptl_crystal_size_max 0.31
_exptl_crystal_size_mid 0.30
_exptl_crystal_size_min 0.19
_refine_diff_density_max 0.364
_refine_diff_density_min -0.193
_refine_diff_density_rms 0.043
_refine_ls_abs_structure_details 'Flack H D (1983), Acta Cryst. A39, 876-881'
_refine_ls_abs_structure_Flack 0.00(4)
_refine_ls_extinction_method none
_refine_ls_goodness_of_fit_ref 1.033
_refine_ls_hydrogen_treatment mixed
_refine_ls_matrix_type full
_refine_ls_number_parameters 235
_refine_ls_number_reflns 5586
_refine_ls_number_restraints 1
_refine_ls_restrained_S_all 1.033
_refine_ls_R_factor_all 0.0266
_refine_ls_R_factor_gt 0.0257
_refine_ls_shift/su_max 0.001
_refine_ls_shift/su_mean 0.000
_refine_ls_structure_factor_coef Fsqd
_refine_ls_weighting_details 'calc w=1/[\s^2^(Fo^2^)+(0.0511P)^2^+0.0275P] where P=(Fo^2^+2Fc^2^)/3'
_refine_ls_weighting_scheme calc
_refine_ls_wR_factor_gt 0.0688
_refine_ls_wR_factor_ref 0.0697
_reflns_number_gt 5427
_reflns_number_total 5586
_reflns_threshold_expression >2sigma(I)
_cod_data_source_file ja0471119si20040908_102737_2.cif
_cod_data_source_block 3
_cod_database_code 4113062

loop_
_symmetry_equiv_pos_as_xyz
'x, y, z'
'-x, y+1/2, -z'

loop_
_atom_site_label
_atom_site_type_symbol
_atom_site_fract_x
_atom_site_fract_y
_atom_site_fract_z
_atom_site_U_iso_or_equiv
_atom_site_adp_type
_atom_site_occupancy
_atom_site_symmetry_multiplicity
_atom_site_calc_flag
_atom_site_refinement_flags
N1 N 0.84667(12) 0.47289(7) 0.70970(9) 0.01754(16) Uani 1 1 d .
N2 N 0.92926(11) 0.40335(7) 0.81955(9) 0.01772(15) Uani 1 1 d .
N3 N 0.68438(11) 0.53615(7) 0.50098(9) 0.01795(16) Uani 1 1 d .
N4 N 0.58749(11) 0.54687(7) 0.35172(9) 0.01824(16) Uani 1 1 d .
C1 C 0.75664(13) 0.45445(8) 0.57065(10) 0.01742(17) Uani 1 1 d .
H1 H 0.7487 0.3914 0.5266 0.021 Uiso 1 1 d R
C2 C 0.73636(12) 0.62631(8) 0.59555(10) 0.01669(16) Uani 1 1 d .
H2A H 0.6336 0.6676 0.5950 0.020 Uiso 1 1 d R
H2B H 0.8205 0.6684 0.5643 0.020 Uiso 1 1 d R
C3 C 0.82253(13) 0.57839(8) 0.74854(10) 0.01747(17) Uani 1 1 d .
H3A H 0.9359 0.6108 0.7998 0.021 Uiso 1 1 d R
H3B H 0.7451 0.5829 0.8117 0.021 Uiso 1 1 d R
C4 C 0.39677(13) 0.52625(9) 0.31930(11) 0.02084(19) Uani 1 1 d .
H4 H 0.3408 0.5820 0.3595 0.025 Uiso 1 1 d R
C5 C 0.34094(14) 0.53263(9) 0.15043(11) 0.0226(2) Uani 1 1 d .
H5A H 0.3153 0.6032 0.1171 0.027 Uiso 1 1 d R
H5B H 0.2354 0.4912 0.1061 0.027 Uiso 1 1 d R
C6 C 0.49708(14) 0.49190(11) 0.10655(11) 0.0283(2) Uani 1 1 d .
H6A H 0.4691 0.4249 0.0593 0.034 Uiso 1 1 d R
H6B H 0.5265 0.5383 0.0362 0.034 Uiso 1 1 d R
C7 C 0.65050(13) 0.48387(8) 0.24916(10) 0.01821(17) Uani 1 1 d .
H7 H 0.6627 0.4125 0.2843 0.022 Uiso 1 1 d R
C8 C 0.35247(14) 0.42486(10) 0.37514(12) 0.0265(2) Uani 1 1 d .
H8A H 0.4052 0.3704 0.3336 0.040 Uiso 1 1 d R
H8B H 0.2252 0.4161 0.3445 0.040 Uiso 1 1 d R
H8C H 0.3986 0.4230 0.4831 0.040 Uiso 1 1 d R
C9 C 0.82543(16) 0.52142(12) 0.24068(14) 0.0326(3) Uani 1 1 d .
H9A H 0.8147 0.5921 0.2095 0.049 Uiso 1 1 d R
H9B H 0.8616 0.4808 0.1690 0.049 Uiso 1 1 d R
H9C H 0.9131 0.5156 0.3380 0.049 Uiso 1 1 d R
C10 C 1.10822(13) 0.37308(8) 0.82110(11) 0.02028(19) Uani 1 1 d .
H10 H 1.1907 0.4308 0.8552 0.024 Uiso 1 1 d R
C11 C 1.14473(15) 0.29215(9) 0.94145(12) 0.0262(2) Uani 1 1 d .
H11A H 1.1969 0.3226 1.0402 0.031 Uiso 1 1 d R
H11B H 1.2262 0.2407 0.9253 0.031 Uiso 1 1 d R
C12 C 0.96605(16) 0.24472(10) 0.92954(14) 0.0276(2) Uani 1 1 d .
H12A H 0.9607 0.1746 0.8929 0.033 Uiso 1 1 d R
H12B H 0.9461 0.2440 1.0272 0.033 Uiso 1 1 d R
C13 C 0.82814(13) 0.31014(8) 0.82050(11) 0.01983(18) Uani 1 1 d .
H13 H 0.7933 0.2784 0.7204 0.024 Uiso 1 1 d R
C14 C 1.12085(15) 0.33333(10) 0.67402(13) 0.0270(2) Uani 1 1 d .
H14A H 1.0413 0.2760 0.6419 0.041 Uiso 1 1 d R
H14B H 1.2410 0.3116 0.6861 0.041 Uiso 1 1 d R
H14C H 1.0883 0.3869 0.5997 0.041 Uiso 1 1 d R
C15 C 0.66681(17) 0.33268(11) 0.86571(16) 0.0326(3) Uani 1 1 d .
H15A H 0.7020 0.3600 0.9662 0.049 Uiso 1 1 d R
H15B H 0.5999 0.2705 0.8625 0.049 Uiso 1 1 d R
H15C H 0.5941 0.3821 0.7976 0.049 Uiso 1 1 d R
P1 P 0.72029(3) 0.166139(19) 0.30964(2) 0.01529(5) Uani 1 1 d .
F1 F 0.67981(9) 0.21975(6) 0.44872(7) 0.02626(14) Uani 1 1 d .
F2 F 0.55996(9) 0.22653(6) 0.20029(7) 0.02722(14) Uani 1 1 d .
F3 F 0.76025(9) 0.11435(6) 0.17180(7) 0.02658(14) Uani 1 1 d .
F4 F 0.87936(9) 0.10572(6) 0.42143(8) 0.02685(14) Uani 1 1 d .
F5 F 0.59060(9) 0.07554(5) 0.31636(8) 0.02497(14) Uani 1 1 d .
F6 F 0.85115(9) 0.25666(5) 0.30497(8) 0.02517(13) Uani 1 1 d .

loop_
_atom_site_aniso_label
_atom_site_aniso_U_11
_atom_site_aniso_U_22
_atom_site_aniso_U_33
_atom_site_aniso_U_23
_atom_site_aniso_U_13
_atom_site_aniso_U_12
N1 0.0217(4) 0.0135(4) 0.0154(3) -0.0005(3) 0.0025(3) 0.0001(3)
N2 0.0205(4) 0.0155(4) 0.0150(3) 0.0020(3) 0.0022(3) -0.0001(3)
N3 0.0218(4) 0.0145(4) 0.0149(3) -0.0028(3) 0.0017(3) 0.0012(3)
N4 0.0187(4) 0.0191(4) 0.0144(3) 0.0000(3) 0.0013(3) 0.0043(3)
C1 0.0196(4) 0.0158(4) 0.0159(4) -0.0019(3) 0.0040(3) -0.0009(3)
C2 0.0179(4) 0.0129(4) 0.0183(4) -0.0028(3) 0.0042(3) -0.0006(3)
C3 0.0185(4) 0.0158(4) 0.0167(4) -0.0036(3) 0.0033(3) 0.0005(3)
C4 0.0175(4) 0.0245(5) 0.0185(4) -0.0036(3) 0.0025(3) 0.0062(4)
C5 0.0201(4) 0.0262(5) 0.0180(4) -0.0015(4) 0.0010(3) 0.0078(4)
C6 0.0209(5) 0.0456(7) 0.0161(4) -0.0026(4) 0.0021(3) 0.0094(5)
C7 0.0173(4) 0.0200(5) 0.0168(4) -0.0018(3) 0.0045(3) 0.0017(3)
C8 0.0195(4) 0.0351(6) 0.0257(5) 0.0001(4) 0.0081(4) -0.0011(4)
C9 0.0260(5) 0.0444(8) 0.0300(5) -0.0074(5) 0.0125(4) -0.0108(5)
C10 0.0176(4) 0.0188(5) 0.0210(4) 0.0030(3) 0.0008(3) -0.0016(3)
C11 0.0254(5) 0.0212(5) 0.0247(4) 0.0052(4) -0.0031(4) -0.0027(4)
C12 0.0288(5) 0.0241(6) 0.0333(5) 0.0116(4) 0.0143(4) 0.0057(4)
C13 0.0230(4) 0.0170(5) 0.0209(4) 0.0006(3) 0.0089(3) -0.0016(4)
C14 0.0219(5) 0.0320(6) 0.0287(5) 0.0002(4) 0.0098(4) 0.0027(4)
C15 0.0289(5) 0.0297(7) 0.0451(7) 0.0091(5) 0.0202(5) 0.0043(5)
P1 0.01447(9) 0.01537(11) 0.01575(9) -0.00135(8) 0.00421(7) 0.00068(8)
F1 0.0308(3) 0.0284(4) 0.0230(3) -0.0095(3) 0.0133(2) -0.0034(3)
F2 0.0213(3) 0.0265(4) 0.0284(3) 0.0024(3) -0.0005(2) 0.0074(3)
F3 0.0282(3) 0.0302(4) 0.0240(3) -0.0082(3) 0.0120(2) 0.0016(3)
F4 0.0206(3) 0.0264(4) 0.0283(3) 0.0072(3) -0.0002(2) 0.0042(3)
F5 0.0217(3) 0.0204(3) 0.0341(3) -0.0040(3) 0.0104(3) -0.0057(3)
F6 0.0239(3) 0.0210(3) 0.0319(3) 0.0011(2) 0.0103(2) -0.0048(3)

loop_
_atom_type_symbol
_atom_type_description
_atom_type_scat_dispersion_real
_atom_type_scat_dispersion_imag
_atom_type_scat_source
C C 0.0033 0.0016 'International Tables Vol C Tables 4.2.6.8 and 6.1.1.4'
H H 0.0000 0.0000 'International Tables Vol C Tables 4.2.6.8 and 6.1.1.4'
N N 0.0061 0.0033 'International Tables Vol C Tables 4.2.6.8 and 6.1.1.4'
F F 0.0171 0.0103 'International Tables Vol C Tables 4.2.6.8 and 6.1.1.4'
P P 0.1023 0.0942 'International Tables Vol C Tables 4.2.6.8 and 6.1.1.4'

loop_
_geom_angle_atom_site_label_1
_geom_angle_atom_site_label_2
_geom_angle_atom_site_label_3
_geom_angle
C1 N1 N2 127.88(9)
C1 N1 C3 110.65(8)
N2 N1 C3 120.48(7)
N1 N2 C13 114.83(8)
N1 N2 C10 114.89(8)
C13 N2 C10 107.71(8)
C1 N3 N4 128.24(9)
C1 N3 C2 111.30(8)
N4 N3 C2 120.00(8)
N3 N4 C7 114.38(8)
N3 N4 C4 114.02(8)
C7 N4 C4 107.18(7)
N3 C1 N1 112.02(9)
N3 C1 H1 124.0
N1 C1 H1 124.0
N3 C2 C3 101.64(8)
N3 C2 H2A 111.5
C3 C2 H2A 111.4
N3 C2 H2B 111.4
C3 C2 H2B 111.4
H2A C2 H2B 109.3
N1 C3 C2 102.13(7)
N1 C3 H3A 111.3
C2 C3 H3A 111.4
N1 C3 H3B 111.3
C2 C3 H3B 111.3
H3A C3 H3B 109.2
N4 C4 C8 115.04(9)
N4 C4 C5 99.14(8)
C8 C4 C5 112.87(9)
N4 C4 H4 109.8
C8 C4 H4 109.8
C5 C4 H4 109.8
C4 C5 C6 105.33(8)
C4 C5 H5A 110.7
C6 C5 H5A 110.7
C4 C5 H5B 110.7
C6 C5 H5B 110.7
H5A C5 H5B 108.8
C7 C6 C5 106.62(8)
C7 C6 H6A 110.4
C5 C6 H6A 110.4
C7 C6 H6B 110.4
C5 C6 H6B 110.4
H6A C6 H6B 108.6
N4 C7 C9 110.94(9)
N4 C7 C6 101.48(8)
C9 C7 C6 115.93(9)
N4 C7 H7 109.4
C9 C7 H7 109.4
C6 C7 H7 109.4
C4 C8 H8A 109.5
C4 C8 H8B 109.5
H8A C8 H8B 109.5
C4 C8 H8C 109.4
H8A C8 H8C 109.5
H8B C8 H8C 109.5
C7 C9 H9A 109.5
C7 C9 H9B 109.5
H9A C9 H9B 109.5
C7 C9 H9C 109.5
H9A C9 H9C 109.5
H9B C9 H9C 109.5
N2 C10 C14 114.78(8)
N2 C10 C11 99.21(8)
C14 C10 C11 113.04(10)
N2 C10 H10 109.8
C14 C10 H10 109.8
C11 C10 H10 109.8
C10 C11 C12 105.73(9)
C10 C11 H11A 110.6
C12 C11 H11A 110.6
C10 C11 H11B 110.6
C12 C11 H11B 110.6
H11A C11 H11B 108.7
C13 C12 C11 106.39(9)
C13 C12 H12A 110.4
C11 C12 H12A 110.4
C13 C12 H12B 110.4
C11 C12 H12B 110.5
H12A C12 H12B 108.6
N2 C13 C15 110.80(9)
N2 C13 C12 101.13(8)
C15 C13 C12 115.02(9)
N2 C13 H13 109.8
C15 C13 H13 109.9
C12 C13 H13 109.8
C10 C14 H14A 109.5
C10 C14 H14B 109.5
H14A C14 H14B 109.5
C10 C14 H14C 109.4
H14A C14 H14C 109.5
H14B C14 H14C 109.5
C13 C15 H15A 109.5
C13 C15 H15B 109.5
H15A C15 H15B 109.5
C13 C15 H15C 109.5
H15A C15 H15C 109.5
H15B C15 H15C 109.5
F3 P1 F2 90.34(4)
F3 P1 F4 90.55(4)
F2 P1 F4 179.01(4)
F3 P1 F5 90.36(4)
F2 P1 F5 89.90(4)
F4 P1 F5 89.65(4)
F3 P1 F6 90.08(4)
F2 P1 F6 90.60(4)
F4 P1 F6 89.84(4)
F5 P1 F6 179.33(4)
F3 P1 F1 179.43(4)
F2 P1 F1 89.32(4)
F4 P1 F1 89.79(4)
F5 P1 F1 90.09(4)
F6 P1 F1 89.47(4)

loop_
_geom_bond_atom_site_label_1
_geom_bond_atom_site_label_2
_geom_bond_distance
N1 C1 1.3219(12)
N1 N2 1.3999(11)
N1 C3 1.4763(13)
N2 C13 1.4816(13)
N2 C10 1.4884(13)
N3 C1 1.3102(13)
N3 N4 1.4021(11)
N3 C2 1.4785(12)
N4 C7 1.4867(12)
N4 C4 1.4926(13)
C1 H1 0.9293
C2 C3 1.5445(13)
C2 H2A 0.9900
C2 H2B 0.9900
C3 H3A 0.9900
C3 H3B 0.9900
C4 C8 1.5285(17)
C4 C5 1.5325(14)
C4 H4 1.0000
C5 C6 1.5364(15)
C5 H5A 0.9900
C5 H5B 0.9900
C6 C7 1.5320(13)
C6 H6A 0.9900
C6 H6B 0.9900
C7 C9 1.5163(15)
C7 H7 1.0000
C8 H8A 0.9800
C8 H8B 0.9800
C8 H8C 0.9800
C9 H9A 0.9800
C9 H9B 0.9800
C9 H9C 0.9800
C10 C14 1.5278(15)
C10 C11 1.5316(15)
C10 H10 1.0000
C11 C12 1.5394(16)
C11 H11A 0.9900
C11 H11B 0.9900
C12 C13 1.5342(15)
C12 H12A 0.9900
C12 H12B 0.9900
C13 C15 1.5152(16)
C13 H13 1.0000
C14 H14A 0.9800
C14 H14B 0.9800
C14 H14C 0.9800
C15 H15A 0.9800
C15 H15B 0.9800
C15 H15C 0.9800
P1 F3 1.5980(7)
P1 F2 1.6010(7)
P1 F4 1.6046(7)
P1 F5 1.6051(7)
P1 F6 1.6061(7)
P1 F1 1.6208(6)

loop_
_geom_torsion_atom_site_label_1
_geom_torsion_atom_site_label_2
_geom_torsion_atom_site_label_3
_geom_torsion_atom_site_label_4
_geom_torsion
C1 N1 N2 C13 -41.16(14)
C3 N1 N2 C13 126.33(9)
C1 N1 N2 C10 84.57(13)
C3 N1 N2 C10 -107.93(10)
C1 N3 N4 C7 -36.37(14)
C2 N3 N4 C7 135.12(9)
C1 N3 N4 C4 87.48(12)
C2 N3 N4 C4 -101.04(10)
N4 N3 C1 N1 176.49(9)
C2 N3 C1 N1 4.41(12)
N2 N1 C1 N3 174.61(9)
C3 N1 C1 N3 6.11(12)
C1 N3 C2 C3 -12.11(10)
N4 N3 C2 C3 175.06(8)
C1 N1 C3 C2 -13.11(10)
N2 N1 C3 C2 177.42(8)
N3 C2 C3 N1 14.20(9)
N3 N4 C4 C8 -53.04(11)
C7 N4 C4 C8 74.60(10)
N3 N4 C4 C5 -173.68(9)
C7 N4 C4 C5 -46.03(10)
N4 C4 C5 C6 33.61(11)
C8 C4 C5 C6 -88.60(11)
C4 C5 C6 C7 -11.44(14)
N3 N4 C7 C9 -69.62(12)
C4 N4 C7 C9 162.95(9)
N3 N4 C7 C6 166.64(9)
C4 N4 C7 C6 39.21(11)
C5 C6 C7 N4 -15.80(13)
C5 C6 C7 C9 -136.08(11)
N1 N2 C10 C14 -54.08(12)
C13 N2 C10 C14 75.27(10)
N1 N2 C10 C11 -174.84(8)
C13 N2 C10 C11 -45.50(9)
N2 C10 C11 C12 31.56(11)
C14 C10 C11 C12 -90.47(11)
C10 C11 C12 C13 -8.86(13)
N1 N2 C13 C15 -67.97(11)
C10 N2 C13 C15 162.65(9)
N1 N2 C13 C12 169.62(8)
C10 N2 C13 C12 40.24(9)
C11 C12 C13 N2 -17.82(11)
C11 C12 C13 C15 -137.25(11)
